data_4327537
loop_
_publ_author_name
'Alessia Bacchi'
'Walter Baratta'
'Fausto Calderazzo'
'Fabio Marchetti'
'Giancarlo Pelizzi'

_publ_contact_author
;
        Walter Baratta
        Dipartimento di Scienze e Tecnologie Chimiche
        Universit\`a di Udine
        Via Cotonificio, 108
        33100 Udine
        Italy
;
_publ_contact_author_email inorg@dstc.uniud.it
_publ_contact_author_fax '+39 0432 558803'
_publ_contact_author_phone '+39 0432 558889'
_publ_section_title
;
 Coordination of cyclo-Octasulfur and cyclo-Heptaselenium to Dinuclear
 Rhenium(I) Systems
;
_journal_name_full 'Inorganic Chemistry'
_journal_page_first 3894
_journal_page_last 3900
_journal_paper_doi 10.1021/ic025570+
_journal_volume 41
_journal_year 2002
_chemical_formula_iupac Re2(\m-I)2(CO)6Se7.0.5C7H16
_chemical_formula_moiety 'C9.50 H8 I2 O6 Re2 Se7'
_chemical_formula_sum 'C9.5 H8 I2 O6 Re2 Se7'
_chemical_formula_weight 1397.08
_chemical_name_systematic
; 
Dirhenium(i)di-\m-iodide-hexacarbonyl(cyclo-heptaselenium).0.5 heptane
 solvate
;
_space_group_IT_number 2
_symmetry_cell_setting triclinic
_symmetry_space_group_name_Hall '-P 1'
_symmetry_space_group_name_H-M 'P -1'
_atom_sites_solution_primary patterson
_atom_sites_solution_secondary difmap
_audit_creation_method SHELXL
_cell_angle_alpha 105.66(6)
_cell_angle_beta 95.85(6)
_cell_angle_gamma 104.15(4)
_cell_formula_units_Z 2
_cell_length_a 10.468(6)
_cell_length_b 10.823(10)
_cell_length_c 11.699(7)
_cell_measurement_reflns_used 20
_cell_measurement_temperature 293(2)
_cell_measurement_theta_max 14444
_cell_measurement_theta_min 8
_cell_volume 1217.3(16)
_computing_structure_refinement 'SHELXL-92 (Sheldrick, 1993)'
_computing_structure_solution 'SHELXS-86 (Sheldrick, 1990)'
_diffrn_ambient_temperature 293(2)
_diffrn_measurement_device 'Philips PW1100 diffractometer'
_diffrn_measurement_method '\q/2\q scan'
_diffrn_radiation_monochromator graphite
_diffrn_radiation_source 'fine-focus sealed tube'
_diffrn_radiation_type MoKa
_diffrn_radiation_wavelength 0.71073
_diffrn_reflns_av_R_equivalents 0.0000
_diffrn_reflns_av_sigmaI/netI 0.0841
_diffrn_reflns_limit_h_max 14
_diffrn_reflns_limit_h_min -14
_diffrn_reflns_limit_k_max 15
_diffrn_reflns_limit_k_min -14
_diffrn_reflns_limit_l_max 0
_diffrn_reflns_limit_l_min -16
_diffrn_reflns_number 7105
_diffrn_reflns_theta_max 30.00
_diffrn_reflns_theta_min 3.13
_diffrn_standards_decay_% 0
_diffrn_standards_interval_count 100
_diffrn_standards_number 1
_exptl_absorpt_coefficient_mu 22.959
_exptl_absorpt_correction_T_max 1.0
_exptl_absorpt_correction_T_min 0.6
_exptl_crystal_density_diffrn 3.812
_exptl_crystal_description Prism
_exptl_crystal_F_000 1214
_exptl_crystal_size_max 0.38_mm
_exptl_crystal_size_mid 0.29_mm
_exptl_crystal_size_min 0.24_mm
_refine_diff_density_max 3.978
_refine_diff_density_min -3.782
_refine_diff_density_rms 0.525
_refine_ls_extinction_method none
_refine_ls_goodness_of_fit_all 0.954
_refine_ls_goodness_of_fit_obs 1.054
_refine_ls_matrix_type full
_refine_ls_number_parameters 224
_refine_ls_number_reflns 7104
_refine_ls_number_restraints 0
_refine_ls_restrained_S_all 0.955
_refine_ls_restrained_S_obs 1.054
_refine_ls_R_factor_all 0.1172
_refine_ls_R_factor_obs 0.0573
_refine_ls_shift/esd_max -0.644
_refine_ls_shift/esd_mean 0.018
_refine_ls_structure_factor_coef Fsqd
_refine_ls_weighting_details 'w=1/[s^2^(Fo^2^)+( 0.1281P)^2^+0.0000P] where P=(Fo^2^+2Fc^2^)/3'
_refine_ls_weighting_scheme calc
_refine_ls_wR_factor_all 0.1794
_refine_ls_wR_factor_obs 0.1552
_reflns_number_observed 4422
_reflns_number_total 7105
_reflns_observed_criterion >2sigma(I)
_cod_data_source_file ic0255702B_s1.cif
_cod_data_source_block bws5new
_cod_depositor_comments
;
The following automatic conversions were performed:

'_refine_ls_weighting_scheme' value 'calc w=1/[s^2^(Fo^2^)+(
0.1281P)^2^+0.0000P] where P=(Fo^2^+2Fc^2^)/3' was changed to 'calc'.
New tag '_refine_ls_weighting_details' was created. The value of the
new tag was set to 'w=1/[s^2^(Fo^2^)+( 0.1281P)^2^+0.0000P] where
P=(Fo^2^+2Fc^2^)/3'.

Automatic conversion script
Id: cif_fix_values 3143 2015-03-26 13:38:13Z robertas 
;
_cod_original_cell_volume 1217.3(15)
_cod_original_formula_sum 'C9.50 H8 I2 O6 Re2 Se7'
_cod_database_code 4327537

loop_
_symmetry_equiv_pos_as_xyz
'x, y, z'
'-x, -y, -z'

loop_
_atom_site_aniso_label
_atom_site_aniso_U_11
_atom_site_aniso_U_22
_atom_site_aniso_U_33
_atom_site_aniso_U_23
_atom_site_aniso_U_13
_atom_site_aniso_U_12
Re1 0.0213(3) 0.0268(3) 0.0251(3) 0.0117(2) 0.0052(2) 0.0066(2)
Re2 0.0225(3) 0.0216(3) 0.0239(3) 0.0054(2) 0.0046(2) 0.0055(2)
I1 0.0326(5) 0.0321(5) 0.0343(5) 0.0195(4) 0.0088(4) 0.0141(4)
I2 0.0267(4) 0.0381(5) 0.0222(4) 0.0119(4) 0.0006(3) 0.0096(4)
Se1 0.0293(7) 0.0244(6) 0.0224(6) 0.0075(5) 0.0020(5) 0.0066(5)
Se2 0.0222(6) 0.0226(6) 0.0350(7) 0.0034(5) -0.0013(5) 0.0044(5)
Se3 0.0610(11) 0.0293(8) 0.0408(9) 0.0090(7) 0.0240(8) 0.0050(8)
Se4 0.0335(8) 0.0254(8) 0.0777(13) 0.0161(8) 0.0056(8) 0.0048(6)
Se5 0.0457(9) 0.0265(7) 0.0458(9) 0.0183(7) 0.0075(7) 0.0113(7)
Se6 0.0635(12) 0.0291(8) 0.0484(10) 0.0136(7) 0.0220(9) 0.0180(8)
Se7 0.0340(8) 0.0377(8) 0.0579(11) 0.0249(8) 0.0041(7) 0.0136(7)
C1 0.031(7) 0.037(8) 0.025(7) 0.007(6) 0.017(6) 0.010(6)
O1 0.047(7) 0.065(9) 0.054(8) 0.025(7) 0.006(6) 0.035(7)
C2 0.037(8) 0.020(6) 0.040(8) 0.012(6) 0.004(7) 0.008(6)
O2 0.070(10) 0.118(14) 0.045(8) 0.052(9) 0.033(7) 0.037(10)
C3 0.027(7) 0.027(8) 0.056(10) 0.011(7) 0.005(7) 0.007(6)
O3 0.044(7) 0.044(7) 0.068(9) 0.011(7) -0.007(7) -0.004(6)
C4 0.033(8) 0.042(9) 0.036(8) 0.016(7) 0.027(7) 0.011(7)
O4 0.071(9) 0.064(9) 0.042(7) 0.026(7) 0.017(7) 0.006(7)
C5 0.033(8) 0.032(8) 0.029(7) 0.011(6) 0.012(6) 0.005(6)
O5 0.037(7) 0.062(8) 0.059(8) 0.014(7) -0.002(6) 0.022(6)
C6 0.026(8) 0.057(11) 0.037(9) 0.005(8) 0.008(7) 0.007(7)
O6 0.046(7) 0.031(6) 0.054(8) -0.017(6) 0.007(6) 0.004(5)

loop_
_atom_site_label
_atom_site_type_symbol
_atom_site_fract_x
_atom_site_fract_y
_atom_site_fract_z
_atom_site_U_iso_or_equiv
_atom_site_thermal_displace_type
_atom_site_occupancy
_atom_site_calc_flag
_atom_site_refinement_flags
Re1 Re 0.05191(5) 0.20177(6) -0.17172(5) 0.02362(14) Uani 1 d .
Re2 Re 0.35774(5) 0.14410(5) -0.34994(5) 0.02313(14) Uani 1 d .
I1 I 0.23964(10) 0.05345(10) -0.17038(9) 0.0299(2) Uani 1 d .
I2 I 0.11501(9) 0.20509(10) -0.39998(8) 0.0286(2) Uani 1 d .
Se1 Se 0.25185(14) 0.41397(14) -0.07707(12) 0.0257(3) Uani 1 d .
Se2 Se 0.44756(14) 0.37032(14) -0.18015(14) 0.0285(3) Uani 1 d .
Se3 Se 0.4780(2) 0.5143(2) -0.2955(2) 0.0444(4) Uani 1 d .
Se4 Se 0.6120(2) 0.7142(2) -0.1555(2) 0.0465(5) Uani 1 d .
Se5 Se 0.4632(2) 0.8422(2) -0.1489(2) 0.0377(4) Uani 1 d .
Se6 Se 0.3240(2) 0.7682(2) -0.0242(2) 0.0449(4) Uani 1 d .
Se7 Se 0.1870(2) 0.5654(2) -0.1596(2) 0.0408(4) Uani 1 d .
C1 C -0.0740(15) 0.2999(15) -0.1770(13) 0.031(3) Uani 1 d .
O1 O -0.1558(13) 0.3566(14) -0.1809(12) 0.051(3) Uani 1 d .
C2 C 0.0238(16) 0.1922(14) -0.0162(14) 0.032(3) Uani 1 d .
O2 O 0.0129(15) 0.1845(18) 0.0784(12) 0.069(4) Uani 1 d .
C3 C -0.0891(15) 0.0304(15) -0.2444(16) 0.037(4) Uani 1 d .
O3 O -0.1711(13) -0.0648(13) -0.2843(13) 0.057(4) Uani 1 d .
C4 C 0.4341(15) 0.2054(16) -0.4740(14) 0.034(3) Uani 1 d .
O4 O 0.4823(15) 0.2419(15) -0.5475(12) 0.059(4) Uani 1 d .
C5 C 0.5173(15) 0.1009(15) -0.3055(13) 0.031(3) Uani 1 d .
O5 O 0.6127(13) 0.0691(14) -0.2769(13) 0.053(3) Uani 1 d .
C6 C 0.2857(16) -0.0304(19) -0.4631(15) 0.043(4) Uani 1 d .
O6 O 0.2428(13) -0.1373(12) -0.5328(12) 0.051(3) Uani 1 d .
C1E C 0.0796(33) -0.4036(33) -0.4466(30) 0.038(7) Uiso 0.50 d P
C2E C 0.0221(66) -0.3593(67) -0.3801(60) 0.059(15) Uiso 0.33 d P
C3E C -0.1284(59) -0.4399(60) -0.3920(53) 0.050(13) Uiso 0.33 d P
C4E C 0.0892(75) -0.4978(76) -0.5376(68) 0.067(19) Uiso 0.33 d P

loop_
_atom_type_symbol
_atom_type_description
_atom_type_scat_dispersion_real
_atom_type_scat_dispersion_imag
_atom_type_scat_source
C C 0.0033 0.0016 'International Tables Vol C Tables 4.2.6.8 and 6.1.1.4'
O O 0.0106 0.0060 'International Tables Vol C Tables 4.2.6.8 and 6.1.1.4'
I I -0.4742 1.8119 'International Tables Vol C Tables 4.2.6.8 and 6.1.1.4'
Se Se -0.0929 2.2259 'International Tables Vol C Tables 4.2.6.8 and 6.1.1.4'
Re Re -1.0185 7.2310 'International Tables Vol C Tables 4.2.6.8 and 6.1.1.4'
H H 0.0000 0.0000 'International Tables Vol C Tables 4.2.6.8 and 6.1.1.4'

loop_
_geom_angle_atom_site_label_1
_geom_angle_atom_site_label_2
_geom_angle_atom_site_label_3
_geom_angle
_geom_angle_site_symmetry_1
_geom_angle_site_symmetry_3
C1 Re1 C2 91.2(6) . .
C1 Re1 C3 91.5(6) . .
C2 Re1 C3 89.3(7) . .
C1 Re1 Se1 93.6(5) . .
C2 Re1 Se1 90.8(4) . .
C3 Re1 Se1 174.9(4) . .
C1 Re1 I2 94.5(4) . .
C2 Re1 I2 174.3(5) . .
C3 Re1 I2 91.3(5) . .
Se1 Re1 I2 87.97(8) . .
C1 Re1 I1 178.5(4) . .
C2 Re1 I1 90.3(5) . .
C3 Re1 I1 88.1(5) . .
Se1 Re1 I1 86.81(8) . .
I2 Re1 I1 84.12(6) . .
C5 Re2 C6 90.3(7) . .
C5 Re2 C4 89.7(6) . .
C6 Re2 C4 89.2(7) . .
C5 Re2 Se2 89.0(5) . .
C6 Re2 Se2 174.3(5) . .
C4 Re2 Se2 96.4(5) . .
C5 Re2 I1 91.5(4) . .
C6 Re2 I1 90.3(5) . .
C4 Re2 I1 178.7(5) . .
Se2 Re2 I1 84.01(7) . .
C5 Re2 I2 175.7(4) . .
C6 Re2 I2 90.6(5) . .
C4 Re2 I2 94.5(5) . .
Se2 Re2 I2 89.70(8) . .
I1 Re2 I2 84.27(6) . .
Re2 I1 Re1 92.44(6) . .
Re2 I2 Re1 92.49(6) . .
Se7 Se1 Se2 103.40(9) . .
Se7 Se1 Re1 101.66(10) . .
Se2 Se1 Re1 106.45(8) . .
Se3 Se2 Se1 104.28(9) . .
Se3 Se2 Re2 99.71(10) . .
Se1 Se2 Re2 107.53(8) . .
Se2 Se3 Se4 102.24(11) . .
Se5 Se4 Se3 99.33(12) . .
Se4 Se5 Se6 102.64(10) . .
Se5 Se6 Se7 100.27(11) . .
Se1 Se7 Se6 100.69(11) . .
O1 C1 Re1 177.6(14) . .
O2 C2 Re1 176.4(15) . .
O3 C3 Re1 178.2(15) . .
O4 C4 Re2 178.7(15) . .
O5 C5 Re2 176.9(13) . .
O6 C6 Re2 179.3(14) . .
C2E C1E C4E 151.5(57) . .
C2E C1E C4E 65.1(45) . 2_544
C4E C1E C4E 86.4(47) . 2_544
C1E C2E C3E 117.0(59) . .
C1E C2E C4E 77.5(49) . 2_544
C3E C2E C4E 39.5(34) . 2_544
C4E C3E C2E 74.5(57) 2_544 .
C3E C4E C1E 163.0(81) 2_544 .
C3E C4E C2E 65.9(55) 2_544 2_544
C1E C4E C2E 130.9(60) . 2_544
C3E C4E C1E 103.2(63) 2_544 2_544
C1E C4E C1E 93.6(47) . 2_544
C2E C4E C1E 37.3(29) 2_544 2_544

loop_
_geom_bond_atom_site_label_1
_geom_bond_atom_site_label_2
_geom_bond_distance
_geom_bond_site_symmetry_2
Re1 C1 1.89(2) .
Re1 C2 1.90(2) .
Re1 C3 1.97(2) .
Re1 Se1 2.585(3) .
Re1 I2 2.823(2) .
Re1 I1 2.826(2) .
Re2 C5 1.90(2) .
Re2 C6 1.91(2) .
Re2 C4 1.919(14) .
Re2 Se2 2.587(3) .
Re2 I1 2.820(2) .
Re2 I2 2.821(2) .
Se1 Se7 2.311(3) .
Se1 Se2 2.558(3) .
Se2 Se3 2.309(3) .
Se3 Se4 2.338(3) .
Se4 Se5 2.318(3) .
Se5 Se6 2.321(3) .
Se6 Se7 2.346(4) .
C1 O1 1.17(2) .
C2 O2 1.15(2) .
C3 O3 1.11(2) .
C4 O4 1.15(2) .
C5 O5 1.18(2) .
C6 O6 1.17(2) .
C1E C2E 1.11(7) .
C1E C4E 1.29(8) .
C1E C4E 1.79(8) 2_544
C2E C3E 1.57(9) .
C2E C4E 1.66(10) 2_544
C3E C4E 1.10(8) 2_544
C4E C3E 1.10(8) 2_544
C4E C2E 1.66(10) 2_544
C4E C1E 1.79(8) 2_544
